data_4509094
loop_
_publ_author_name
'Zhou, Xin-Hui'
'Peng, Yan-Hong'
'Du, Xiao-Di'
'Wang, Cai-Feng'
'Zuo, Jing-Lin'
'You, Xiao-Zeng'

_publ_section_title
;
 New 3d&#x2212;4f Heterometallic Coordination Polymers Based on
 Pyrazole-Bridged CuIILnIIIDinuclear Units and Sulfate Anions: Syntheses,
 Structures, and Magnetic Properties
;
_journal_issue 2
_journal_name_full 'Crystal Growth &amp; Design'
_journal_page_first 1028
_journal_paper_doi 10.1021/cg800848n
_journal_volume 9
_journal_year 2009
_chemical_formula_sum 'C10 H12 Cu N4 O17 S Sm2'
_chemical_formula_weight 856.54
_chemical_name_systematic
; 
 ? 
;
_space_group_IT_number 14
_symmetry_cell_setting monoclinic
_symmetry_space_group_name_Hall '-P 2ybc'
_symmetry_space_group_name_H-M 'P 1 21/c 1'
_atom_sites_solution_hydrogens geom
_atom_sites_solution_primary direct
_atom_sites_solution_secondary difmap
_audit_creation_method SHELXL-97
_cell_angle_alpha 90.00
_cell_angle_beta 95.294(3)
_cell_angle_gamma 90.00
_cell_formula_units_Z 4
_cell_length_a 12.2775(18)
_cell_length_b 6.8941(10)
_cell_length_c 23.769(4)
_cell_measurement_reflns_used 1474
_cell_measurement_temperature 293(2)
_cell_measurement_theta_max 26.5
_cell_measurement_theta_min 2.5
_cell_volume 2003.3(5)
_computing_cell_refinement SMART
_computing_data_collection 'SMART (Bruker, 2000)'
_computing_data_reduction 'SAINT (Bruker, 2000)'
_computing_molecular_graphics SHELXTL
_computing_publication_material SHELXTL
_computing_structure_refinement SHELXTL
_computing_structure_solution 'SHELXTL (Bruker, 2000)'
_diffrn_ambient_temperature 293(2)
_diffrn_measured_fraction_theta_full 0.995
_diffrn_measured_fraction_theta_max 0.995
_diffrn_radiation_monochromator graphite
_diffrn_radiation_source 'fine-focus sealed tube'
_diffrn_radiation_type MoK\a
_diffrn_radiation_wavelength 0.71073
_diffrn_reflns_av_R_equivalents 0.0573
_diffrn_reflns_av_sigmaI/netI 0.0732
_diffrn_reflns_limit_h_max 14
_diffrn_reflns_limit_h_min -14
_diffrn_reflns_limit_k_max 7
_diffrn_reflns_limit_k_min -8
_diffrn_reflns_limit_l_max 28
_diffrn_reflns_limit_l_min -16
_diffrn_reflns_number 9580
_diffrn_reflns_theta_full 25.00
_diffrn_reflns_theta_max 25.00
_diffrn_reflns_theta_min 2.28
_exptl_absorpt_coefficient_mu 7.042
_exptl_absorpt_correction_T_max 0.5114
_exptl_absorpt_correction_T_min 0.4854
_exptl_absorpt_correction_type multi-scan
_exptl_absorpt_process_details 'SADABS; Bruker, 2000'
_exptl_crystal_colour blue
_exptl_crystal_density_diffrn 2.840
_exptl_crystal_density_method 'not measured'
_exptl_crystal_description block
_exptl_crystal_F_000 1620
_exptl_crystal_size_max 0.12
_exptl_crystal_size_mid 0.11
_exptl_crystal_size_min 0.11
_refine_diff_density_max 1.453
_refine_diff_density_min -1.286
_refine_diff_density_rms 0.250
_refine_ls_extinction_method none
_refine_ls_goodness_of_fit_ref 1.163
_refine_ls_hydrogen_treatment constr
_refine_ls_matrix_type full
_refine_ls_number_parameters 316
_refine_ls_number_reflns 3521
_refine_ls_number_restraints 186
_refine_ls_restrained_S_all 1.147
_refine_ls_R_factor_all 0.0676
_refine_ls_R_factor_gt 0.0540
_refine_ls_shift/su_max 0.001
_refine_ls_shift/su_mean 0.000
_refine_ls_structure_factor_coef Fsqd
_refine_ls_weighting_details 'calc w=1/[\s^2^(Fo^2^)+(0.0290P)^2^+9.3057P] where P=(Fo^2^+2Fc^2^)/3'
_refine_ls_weighting_scheme calc
_refine_ls_wR_factor_gt 0.0980
_refine_ls_wR_factor_ref 0.1021
_reflns_number_gt 2982
_reflns_number_total 3521
_reflns_threshold_expression >2sigma(I)
_cod_data_source_file cg800848nsup1.cif
_cod_data_source_block 3-Sm
_cod_original_cell_volume 2003.2(5)
_cod_original_sg_symbol_H-M P2(1)/c
_cod_database_code 4509094

loop_
_symmetry_equiv_pos_as_xyz
'x, y, z'
'-x, y+1/2, -z+1/2'
'-x, -y, -z'
'x, -y-1/2, z-1/2'

loop_
_atom_site_label
_atom_site_type_symbol
_atom_site_fract_x
_atom_site_fract_y
_atom_site_fract_z
_atom_site_U_iso_or_equiv
_atom_site_adp_type
_atom_site_occupancy
_atom_site_symmetry_multiplicity
_atom_site_calc_flag
_atom_site_refinement_flags
Cu1 Cu 0.80275(11) 0.6387(2) 0.81245(6) 0.0195(3) Uani 1 1 d .
Sm1 Sm 0.61985(4) 0.66119(7) 0.96680(2) 0.00930(15) Uani 1 1 d .
Sm2 Sm 0.79072(4) 0.90655(8) 1.13469(2) 0.01095(16) Uani 1 1 d .
C1 C 0.4565(8) 0.3135(14) 0.8985(4) 0.009(2) Uani 1 1 d U
C2 C 0.5301(8) 0.3690(14) 0.8558(5) 0.013(2) Uani 1 1 d U
C3 C 0.5318(8) 0.3155(14) 0.7996(5) 0.011(2) Uani 1 1 d U
H3 H 0.4839 0.2328 0.7786 0.014 Uiso 1 1 calc R
C4 C 0.6198(9) 0.4118(15) 0.7821(5) 0.017(2) Uani 1 1 d U
C5 C 0.6743(8) 0.4304(14) 0.7297(4) 0.010(2) Uani 1 1 d U
C6 C 1.0184(9) 0.7374(15) 0.8433(5) 0.016(2) Uani 1 1 d U
C7 C 0.9633(8) 0.7284(14) 0.8955(4) 0.010(2) Uani 1 1 d U
C8 C 0.9941(9) 0.7541(15) 0.9538(5) 0.016(2) Uani 1 1 d U
H8 H 1.0626 0.7826 0.9719 0.019 Uiso 1 1 calc R
C9 C 0.8969(9) 0.7260(15) 0.9768(5) 0.018(3) Uani 1 1 d U
C10 C 0.8679(9) 0.7423(15) 1.0357(5) 0.014(2) Uani 1 1 d U
N1 N 0.6120(7) 0.4917(12) 0.8713(4) 0.015(2) Uani 1 1 d U
N2 N 0.6671(7) 0.5157(12) 0.8256(4) 0.012(2) Uani 1 1 d U
N3 N 0.8581(7) 0.6869(12) 0.8886(4) 0.014(2) Uani 1 1 d U
N4 N 0.8143(7) 0.6835(11) 0.9383(3) 0.0103(19) Uani 1 1 d U
O1 O 0.3927(6) 0.1751(10) 0.8883(3) 0.0164(17) Uani 1 1 d U
O2 O 0.4649(5) 0.4110(10) 0.9447(3) 0.0128(16) Uani 1 1 d U
O3 O 0.6485(6) 0.3491(11) 0.6852(3) 0.0199(18) Uani 1 1 d U
O4 O 0.7588(6) 0.5507(10) 0.7341(3) 0.0170(17) Uani 1 1 d U
O5 O 0.9574(7) 0.6890(12) 0.8001(3) 0.028(2) Uani 1 1 d U
O6 O 1.1129(6) 0.7976(11) 0.8415(3) 0.0201(18) Uani 1 1 d U
O7 O 0.9338(6) 0.8047(11) 1.0742(3) 0.0208(18) Uani 1 1 d U
O8 O 0.7702(5) 0.7044(10) 1.0451(3) 0.0146(17) Uani 1 1 d U
O9 O 0.7428(7) 0.9601(12) 0.7942(4) 0.033(2) Uani 1 1 d U
H9A H 0.7217 0.8421 0.7938 0.040 Uiso 1 1 d R
H9B H 0.7230 1.0127 0.8241 0.040 Uiso 1 1 d R
O10 O 0.5749(6) 0.8812(11) 0.8730(3) 0.026(2) Uani 1 1 d U
H10A H 0.5456 0.7839 0.8555 0.031 Uiso 1 1 d R
H10B H 0.5237 0.9524 0.8835 0.031 Uiso 1 1 d R
O11 O 0.6917(6) 0.3422(10) 0.9854(3) 0.0161(17) Uani 1 1 d U
O12 O 0.7453(6) 0.1289(10) 1.0617(3) 0.0165(17) Uani 1 1 d U
O13 O 0.6585(6) 0.0027(10) 0.9754(3) 0.0214(18) Uani 1 1 d U
O14 O 0.5554(6) 0.1887(11) 1.0372(3) 0.0214(18) Uani 1 1 d U
O15 O 0.9656(7) 0.8167(12) 1.1885(4) 0.035(2) Uani 1 1 d U
H15A H 1.0341 0.8250 1.1858 0.042 Uiso 1 1 d R
H15B H 0.9567 0.7667 1.2205 0.042 Uiso 1 1 d R
O16 O 0.7643(7) 0.5733(12) 1.1719(4) 0.037(2) Uani 1 1 d U
H16A H 0.7891 0.4668 1.1600 0.045 Uiso 1 1 d R
H16B H 0.7186 0.5456 1.1956 0.045 Uiso 1 1 d R
O17 O 0.8387(8) 0.1983(13) 0.8822(4) 0.046(3) Uani 1 1 d U
H17A H 0.8008 0.2313 0.9089 0.055 Uiso 1 1 d R
H17B H 0.9057 0.2153 0.8936 0.055 Uiso 1 1 d R
S1 S 0.6613(2) 0.1659(4) 1.01544(12) 0.0118(6) Uani 1 1 d .

loop_
_atom_site_aniso_label
_atom_site_aniso_U_11
_atom_site_aniso_U_22
_atom_site_aniso_U_33
_atom_site_aniso_U_23
_atom_site_aniso_U_13
_atom_site_aniso_U_12
Cu1 0.0150(7) 0.0313(8) 0.0124(7) -0.0031(6) 0.0034(6) -0.0090(6)
Sm1 0.0080(3) 0.0108(3) 0.0093(3) -0.0005(2) 0.0017(2) -0.0010(2)
Sm2 0.0100(3) 0.0157(3) 0.0072(3) -0.0009(2) 0.0014(2) -0.0015(2)
C1 0.008(4) 0.010(4) 0.008(4) 0.001(3) -0.001(3) -0.002(3)
C2 0.014(4) 0.009(4) 0.017(4) 0.005(3) 0.002(4) 0.000(3)
C3 0.010(4) 0.008(4) 0.016(4) -0.001(3) 0.005(4) -0.004(3)
C4 0.019(4) 0.016(4) 0.016(4) 0.002(4) 0.003(4) 0.000(3)
C5 0.007(4) 0.008(4) 0.014(4) 0.001(3) 0.003(3) 0.002(3)
C6 0.015(4) 0.016(4) 0.018(4) 0.000(4) 0.000(4) -0.002(3)
C7 0.010(4) 0.015(4) 0.007(4) 0.004(3) 0.002(3) 0.000(3)
C8 0.016(4) 0.020(4) 0.011(4) -0.001(4) -0.002(4) -0.002(3)
C9 0.018(4) 0.016(4) 0.019(4) -0.003(4) 0.001(4) -0.002(3)
C10 0.017(4) 0.012(4) 0.014(4) -0.001(4) 0.000(4) -0.001(3)
N1 0.016(4) 0.017(4) 0.013(4) 0.001(3) 0.005(3) 0.001(3)
N2 0.012(4) 0.019(4) 0.007(4) 0.002(3) 0.004(3) -0.004(3)
N3 0.015(4) 0.017(4) 0.011(4) 0.000(3) 0.001(3) -0.006(3)
N4 0.013(4) 0.013(4) 0.005(4) 0.000(3) 0.003(3) -0.002(3)
O1 0.015(3) 0.016(3) 0.019(3) -0.001(3) 0.002(3) -0.008(3)
O2 0.012(3) 0.017(3) 0.009(3) -0.001(3) 0.000(3) 0.004(3)
O3 0.017(3) 0.027(3) 0.016(3) -0.001(3) 0.004(3) -0.003(3)
O4 0.016(3) 0.022(3) 0.014(3) -0.003(3) 0.008(3) -0.009(3)
O5 0.026(4) 0.040(4) 0.019(4) -0.005(3) 0.007(3) -0.009(3)
O6 0.013(3) 0.027(4) 0.020(3) -0.002(3) 0.002(3) -0.006(3)
O7 0.017(3) 0.030(4) 0.016(3) -0.003(3) 0.004(3) -0.004(3)
O8 0.010(3) 0.017(3) 0.017(3) 0.000(3) 0.007(3) -0.001(3)
O9 0.041(4) 0.026(4) 0.032(4) -0.006(3) 0.003(3) 0.005(3)
O10 0.029(4) 0.023(4) 0.026(4) -0.002(3) 0.003(3) 0.009(3)
O11 0.014(3) 0.015(3) 0.019(3) 0.002(3) 0.002(3) 0.001(3)
O12 0.018(3) 0.018(3) 0.013(3) 0.003(3) 0.000(3) -0.003(3)
O13 0.020(3) 0.018(3) 0.025(4) 0.000(3) -0.004(3) 0.000(3)
O14 0.019(3) 0.023(3) 0.024(4) 0.005(3) 0.007(3) 0.002(3)
O15 0.034(4) 0.046(4) 0.027(4) -0.001(3) 0.004(3) 0.006(3)
O16 0.038(4) 0.034(4) 0.040(4) 0.007(3) 0.008(4) 0.002(3)
O17 0.039(4) 0.050(4) 0.049(4) -0.009(4) 0.007(4) 0.005(3)
S1 0.0096(13) 0.0113(13) 0.0143(14) 0.0025(12) -0.0001(11) -0.0005(10)

loop_
_atom_type_symbol
_atom_type_description
_atom_type_scat_dispersion_real
_atom_type_scat_dispersion_imag
_atom_type_scat_source
C C 0.0033 0.0016 'International Tables Vol C Tables 4.2.6.8 and 6.1.1.4'
H H 0.0000 0.0000 'International Tables Vol C Tables 4.2.6.8 and 6.1.1.4'
N N 0.0061 0.0033 'International Tables Vol C Tables 4.2.6.8 and 6.1.1.4'
O O 0.0106 0.0060 'International Tables Vol C Tables 4.2.6.8 and 6.1.1.4'
Cu Cu 0.3201 1.2651 'International Tables Vol C Tables 4.2.6.8 and 6.1.1.4'
Sm Sm -0.1638 3.4418 'International Tables Vol C Tables 4.2.6.8 and 6.1.1.4'
S S 0.1246 0.1234 'International Tables Vol C Tables 4.2.6.8 and 6.1.1.4'

loop_
_geom_angle_atom_site_label_1
_geom_angle_atom_site_label_2
_geom_angle_atom_site_label_3
_geom_angle
_geom_angle_site_symmetry_1
_geom_angle_site_symmetry_3
N3 Cu1 N2 99.3(4) . .
N3 Cu1 O5 81.2(4) . .
N2 Cu1 O5 163.8(4) . .
N3 Cu1 O4 171.1(4) . .
N2 Cu1 O4 81.5(3) . .
O5 Cu1 O4 95.5(3) . .
N3 Cu1 O9 95.1(3) . .
N2 Cu1 O9 100.6(3) . .
O5 Cu1 O9 95.5(3) . .
O4 Cu1 O9 93.5(3) . .
O14 Sm1 O11 136.2(2) 3_667 .
O14 Sm1 O13 75.4(3) 3_667 1_565
O11 Sm1 O13 144.7(3) . 1_565
O14 Sm1 O2 70.9(2) 3_667 3_667
O11 Sm1 O2 80.5(2) . 3_667
O13 Sm1 O2 102.7(2) 1_565 3_667
O14 Sm1 O8 125.2(2) 3_667 .
O11 Sm1 O8 74.9(2) . .
O13 Sm1 O8 72.3(2) 1_565 .
O2 Sm1 O8 74.5(2) 3_667 .
O14 Sm1 N4 146.0(3) 3_667 .
O11 Sm1 N4 76.5(2) . .
O13 Sm1 N4 77.3(3) 1_565 .
O2 Sm1 N4 135.6(3) 3_667 .
O8 Sm1 N4 63.1(2) . .
O14 Sm1 N1 101.8(3) 3_667 .
O11 Sm1 N1 74.1(3) . .
O13 Sm1 N1 121.0(3) 1_565 .
O2 Sm1 N1 132.8(3) 3_667 .
O8 Sm1 N1 132.7(2) . .
N4 Sm1 N1 75.5(3) . .
O14 Sm1 O2 68.7(2) 3_667 .
O11 Sm1 O2 71.1(2) . .
O13 Sm1 O2 143.7(2) 1_565 .
O2 Sm1 O2 71.3(3) 3_667 .
O8 Sm1 O2 134.9(2) . .
N4 Sm1 O2 132.6(2) . .
N1 Sm1 O2 63.0(2) . .
O14 Sm1 O10 67.0(2) 3_667 .
O11 Sm1 O10 135.2(2) . .
O13 Sm1 O10 63.0(3) 1_565 .
O2 Sm1 O10 137.7(2) 3_667 .
O8 Sm1 O10 128.5(2) . .
N4 Sm1 O10 82.6(2) . .
N1 Sm1 O10 62.3(3) . .
O2 Sm1 O10 96.7(2) . .
O1 Sm2 O12 80.0(2) 3_667 1_565
O1 Sm2 O6 134.7(2) 3_667 3_777
O12 Sm2 O6 72.4(3) 1_565 3_777
O1 Sm2 O4 91.0(2) 3_667 4_576
O12 Sm2 O4 126.0(2) 1_565 4_576
O6 Sm2 O4 77.8(2) 3_777 4_576
O1 Sm2 O7 121.1(3) 3_667 .
O12 Sm2 O7 83.6(2) 1_565 .
O6 Sm2 O7 91.0(2) 3_777 .
O4 Sm2 O7 141.4(3) 4_576 .
O1 Sm2 O15 146.3(3) 3_667 .
O12 Sm2 O15 133.0(3) 1_565 .
O6 Sm2 O15 72.9(3) 3_777 .
O4 Sm2 O15 74.9(3) 4_576 .
O7 Sm2 O15 66.5(3) . .
O1 Sm2 O16 72.9(3) 3_667 .
O12 Sm2 O16 146.6(3) 1_565 .
O6 Sm2 O16 141.0(3) 3_777 .
O4 Sm2 O16 74.4(3) 4_576 .
O7 Sm2 O16 93.9(3) . .
O15 Sm2 O16 73.8(3) . .
O1 Sm2 O8 69.7(2) 3_667 .
O12 Sm2 O8 74.9(2) 1_565 .
O6 Sm2 O8 132.3(2) 3_777 .
O4 Sm2 O8 149.7(2) 4_576 .
O7 Sm2 O8 51.4(2) . .
O15 Sm2 O8 108.1(2) . .
O16 Sm2 O8 77.6(3) . .
O1 Sm2 O3 67.4(2) 3_667 4_576
O12 Sm2 O3 78.9(2) 1_565 4_576
O6 Sm2 O3 72.4(2) 3_777 4_576
O4 Sm2 O3 49.2(2) 4_576 4_576
O7 Sm2 O3 158.8(2) . 4_576
O15 Sm2 O3 118.6(2) . 4_576
O16 Sm2 O3 107.3(2) . 4_576
O8 Sm2 O3 132.7(2) . 4_576
O1 C1 O2 124.6(9) . .
O1 C1 C2 118.7(9) . .
O2 C1 C2 116.6(9) . .
N1 C2 C3 110.8(9) . .
N1 C2 C1 117.9(9) . .
C3 C2 C1 131.3(10) . .
C4 C3 C2 104.2(10) . .
C4 C3 H3 127.9 . .
C2 C3 H3 127.9 . .
N2 C4 C3 108.9(10) . .
N2 C4 C5 113.9(9) . .
C3 C4 C5 137.2(11) . .
O3 C5 O4 119.8(9) . .
O3 C5 C4 126.5(9) . .
O4 C5 C4 113.7(9) . .
O6 C6 O5 123.2(10) . .
O6 C6 C7 123.5(10) . .
O5 C6 C7 113.1(9) . .
N3 C7 C8 108.6(9) . .
N3 C7 C6 115.2(9) . .
C8 C7 C6 136.1(10) . .
C9 C8 C7 102.1(10) . .
C9 C8 H8 129.0 . .
C7 C8 H8 129.0 . .
N4 C9 C8 113.0(10) . .
N4 C9 C10 115.6(9) . .
C8 C9 C10 131.3(11) . .
O7 C10 O8 120.3(10) . .
O7 C10 C9 121.7(9) . .
O8 C10 C9 117.7(10) . .
O7 C10 Sm2 59.9(5) . .
O8 C10 Sm2 62.9(5) . .
C9 C10 Sm2 159.7(7) . .
C2 N1 N2 106.0(8) . .
C2 N1 Sm1 120.0(6) . .
N2 N1 Sm1 133.2(6) . .
N1 N2 C4 110.0(8) . .
N1 N2 Cu1 134.0(7) . .
C4 N2 Cu1 115.5(7) . .
C7 N3 N4 111.1(9) . .
C7 N3 Cu1 114.6(7) . .
N4 N3 Cu1 134.2(7) . .
C9 N4 N3 105.1(8) . .
C9 N4 Sm1 120.1(7) . .
N3 N4 Sm1 134.1(6) . .
C1 O1 Sm2 143.7(7) . 3_667
C1 O2 Sm1 127.8(6) . 3_667
C1 O2 Sm1 121.5(6) . .
Sm1 O2 Sm1 108.7(3) 3_667 .
C5 O3 Sm2 88.4(6) . 4_575
C5 O4 Cu1 114.1(6) . .
C5 O4 Sm2 101.2(6) . 4_575
Cu1 O4 Sm2 144.5(3) . 4_575
C6 O5 Cu1 115.6(7) . .
C6 O6 Sm2 136.1(7) . 3_777
C10 O7 Sm2 94.4(6) . .
C10 O8 Sm1 122.4(7) . .
C10 O8 Sm2 90.7(6) . .
Sm1 O8 Sm2 134.0(3) . .
Cu1 O9 H9A 36.5 . .
Cu1 O9 H9B 110.7 . .
H9A O9 H9B 107.7 . .
Sm1 O10 H10A 90.3 . .
Sm1 O10 H10B 100.4 . .
H10A O10 H10B 107.9 . .
S1 O11 Sm1 137.8(4) . .
S1 O12 Sm2 140.9(4) . 1_545
S1 O13 Sm1 142.6(5) . 1_545
S1 O14 Sm1 150.3(5) . 3_667
Sm2 O15 H15A 139.4 . .
Sm2 O15 H15B 112.7 . .
H15A O15 H15B 107.9 . .
Sm2 O16 H16A 127.8 . .
Sm2 O16 H16B 123.8 . .
H16A O16 H16B 107.6 . .
H17A O17 H17B 107.8 . .
O14 S1 O12 110.1(4) . .
O14 S1 O13 110.2(5) . .
O12 S1 O13 109.1(4) . .
O14 S1 O11 110.9(4) . .
O12 S1 O11 108.5(4) . .
O13 S1 O11 108.0(4) . .

loop_
_geom_bond_atom_site_label_1
_geom_bond_atom_site_label_2
_geom_bond_distance
_geom_bond_site_symmetry_2
Cu1 N3 1.902(9) .
Cu1 N2 1.920(8) .
Cu1 O5 1.978(8) .
Cu1 O4 1.986(8) .
Cu1 O9 2.363(8) .
Sm1 O14 2.382(7) 3_667
Sm1 O11 2.395(7) .
Sm1 O13 2.407(7) 1_565
Sm1 O2 2.481(7) 3_667
Sm1 O8 2.515(8) .
Sm1 N4 2.546(8) .
Sm1 N1 2.547(9) .
Sm1 O2 2.586(7) .
Sm1 O10 2.711(8) .
Sm2 O1 2.336(7) 3_667
Sm2 O12 2.343(7) 1_565
Sm2 O6 2.399(7) 3_777
Sm2 O4 2.448(7) 4_576
Sm2 O7 2.473(7) .
Sm2 O15 2.475(9) .
Sm2 O16 2.494(8) .
Sm2 O8 2.538(7) .
Sm2 O3 2.778(7) 4_576
C1 O1 1.244(11) .
C1 O2 1.283(12) .
C1 C2 1.471(13) .
C2 N1 1.339(13) .
C2 C3 1.389(15) .
C3 C4 1.365(14) .
C3 H3 0.9300 .
C4 N2 1.344(14) .
C4 C5 1.472(14) .
C5 O3 1.214(12) .
C5 O4 1.324(12) .
C6 O6 1.238(12) .
C6 O5 1.259(13) .
C6 C7 1.467(14) .
C7 N3 1.318(13) .
C7 C8 1.414(15) .
C8 C9 1.372(14) .
C8 H8 0.9300 .
C9 N4 1.334(14) .
C9 C10 1.479(15) .
C10 O7 1.241(13) .
C10 O8 1.267(12) .
N1 N2 1.343(11) .
N3 N4 1.343(11) .
O1 Sm2 2.336(7) 3_667
O2 Sm1 2.481(7) 3_667
O3 Sm2 2.778(7) 4_575
O4 Sm2 2.448(7) 4_575
O6 Sm2 2.399(7) 3_777
O9 H9A 0.8535 .
O9 H9B 0.8521 .
O10 H10A 0.8523 .
O10 H10B 0.8523 .
O11 S1 1.475(7) .
O12 S1 1.458(8) .
O12 Sm2 2.343(7) 1_545
O13 S1 1.472(8) .
O13 Sm1 2.407(7) 1_545
O14 S1 1.451(7) .
O14 Sm1 2.382(7) 3_667
O15 H15A 0.8509 .
O15 H15B 0.8518 .
O16 H16A 0.8533 .
O16 H16B 0.8523 .
O17 H17A 0.8521 .
O17 H17B 0.8500 .
